data_7704630
loop_
_publ_author_name
'Raju, Saravanan'
'Singh, Harkesh B.'
'Butcher, Ray J.'

_publ_section_title
;
 Metallophilic interactions: observations of the shortest
 metallophilicinteractions between closed shell
 (d<sup>10</sup>d<sup>10</sup>, d<sup>10</sup>d<sup>8</sup>,
 d<sup>8</sup>d<sup>8</sup>) metal ions [MM' M = Hg(ii) and Pd(ii) and M'
 = Cu(i), Ag(i), Au(i), and Pd(ii)].
;
_journal_issue 26
_journal_name_full 'Dalton transactions (Cambridge, England : 2003)'
_journal_page_first 9099
_journal_page_last 9117
_journal_paper_doi 10.1039/d0dt01008a
_journal_volume 49
_journal_year 2020
_chemical_formula_moiety
;
C20 H12 Au F6 Hg N2 O6 S2, 3(C18 H12 Au Hg N2), 2(C F3 O3 S)
;
_chemical_formula_sum 'C76 H48 Au4 F12 Hg4 N8 O12 S4'
_chemical_formula_weight 3211.69
_space_group_crystal_system triclinic
_space_group_IT_number 2
_space_group_name_Hall '-P 1'
_space_group_name_H-M_alt 'P -1'
_atom_sites_solution_hydrogens geom
_audit_creation_method SHELXL-2018/3
_audit_update_record
;
2019-02-21 deposited with the CCDC.	2020-06-03 downloaded from the CCDC.
;
_cell_angle_alpha 65.490(5)
_cell_angle_beta 65.606(6)
_cell_angle_gamma 78.756(5)
_cell_formula_units_Z 1
_cell_length_a 12.8571(9)
_cell_length_b 13.1664(7)
_cell_length_c 14.4650(7)
_cell_measurement_reflns_used 14810
_cell_measurement_temperature 100(2)
_cell_measurement_theta_max 30.0440
_cell_measurement_theta_min 1.8640
_cell_volume 2028.3(2)
_computing_cell_refinement 'CrysAlisPro 1.171.38.46 (Rigaku OD, 2015)'
_computing_data_collection 'CrysAlisPro 1.171.38.46 (Rigaku OD, 2015)'
_computing_data_reduction 'CrysAlisPro 1.171.38.46 (Rigaku OD, 2015)'
_computing_molecular_graphics 'SHELXTL (Sheldrick, 2008)'
_computing_publication_material 'SHELXTL (Sheldrick, 2008)'
_computing_structure_refinement 'SHELXL-2018/3 (Sheldrick, 2018)'
_computing_structure_solution 'SHELXT (Sheldrick, 2015)'
_diffrn_ambient_temperature 100(2)
_diffrn_measured_fraction_theta_full 0.993
_diffrn_measured_fraction_theta_max 0.912
_diffrn_measurement_device_type 'Rigaku Saturn724'
_diffrn_measurement_method '\w scans'
_diffrn_radiation_type MoK\a
_diffrn_radiation_wavelength 0.71073
_diffrn_reflns_av_R_equivalents 0.1212
_diffrn_reflns_av_unetI/netI 0.0754
_diffrn_reflns_Laue_measured_fraction_full 0.993
_diffrn_reflns_Laue_measured_fraction_max 0.912
_diffrn_reflns_limit_h_max 18
_diffrn_reflns_limit_h_min -18
_diffrn_reflns_limit_k_max 19
_diffrn_reflns_limit_k_min -19
_diffrn_reflns_limit_l_max 20
_diffrn_reflns_limit_l_min -20
_diffrn_reflns_number 54513
_diffrn_reflns_point_group_measured_fraction_full 0.993
_diffrn_reflns_point_group_measured_fraction_max 0.912
_diffrn_reflns_theta_full 25.242
_diffrn_reflns_theta_max 31.191
_diffrn_reflns_theta_min 1.884
_diffrn_source 'fine-focus sealed X-ray tube'
_exptl_absorpt_coefficient_mu 14.939
_exptl_absorpt_correction_T_max 0.01862
_exptl_absorpt_correction_T_min 0.00360
_exptl_absorpt_correction_type multi-scan
_exptl_absorpt_process_details
;
3(C18 H12 Au Hg N2), C2 Au F6 Hg O6 S2, 2(C9 H6 N), 2(C F3 O3 S)
;
_exptl_crystal_colour 'clear intense colourless'
_exptl_crystal_density_diffrn 2.629
_exptl_crystal_description needle
_exptl_crystal_F_000 1464
_exptl_crystal_size_max 0.150
_exptl_crystal_size_mid 0.058
_exptl_crystal_size_min 0.050
_refine_diff_density_max 6.680
_refine_diff_density_min -4.534
_refine_diff_density_rms 0.460
_refine_ls_extinction_method none
_refine_ls_goodness_of_fit_ref 2.067
_refine_ls_hydrogen_treatment constr
_refine_ls_matrix_type full
_refine_ls_number_parameters 564
_refine_ls_number_reflns 11997
_refine_ls_number_restraints 948
_refine_ls_restrained_S_all 2.009
_refine_ls_R_factor_all 0.1870
_refine_ls_R_factor_gt 0.1489
_refine_ls_shift/su_max 0.000
_refine_ls_shift/su_mean 0.000
_refine_ls_structure_factor_coef Fsqd
_refine_ls_weighting_details 'w=1/[\s^2^(Fo^2^)+(0.1000P)^2^] where P=(Fo^2^+2Fc^2^)/3'
_refine_ls_weighting_scheme calc
_refine_ls_wR_factor_gt 0.3726
_refine_ls_wR_factor_ref 0.3948
_reflns_Friedel_coverage 0.000
_reflns_number_gt 7741
_reflns_number_total 11997
_reflns_threshold_expression 'I > 2\s(I)'
_cod_data_source_file d0dt01008a2.cif
_cod_data_source_block shelx_CCDC7
_cod_depositor_comments 'Adding full bibliography for 7704622--7704632.cif.'
_cod_database_code 7704630
_shelx_shelxl_version_number 2018/3
_shelx_space_group_comment
;
The symmetry employed for this shelxl refinement is uniquely defined
by the following loop, which should always be used as a source of
symmetry information in preference to the above space-group names.
They are only intended as comments.
;

loop_
_space_group_symop_operation_xyz
'x, y, z'
'-x, -y, -z'

loop_
_atom_site_label
_atom_site_type_symbol
_atom_site_fract_x
_atom_site_fract_y
_atom_site_fract_z
_atom_site_U_iso_or_equiv
_atom_site_adp_type
_atom_site_occupancy
_atom_site_site_symmetry_order
_atom_site_calc_flag
_atom_site_refinement_flags_posn
_atom_site_refinement_flags_adp
_atom_site_refinement_flags_occupancy
_atom_site_disorder_assembly
_atom_site_disorder_group
Hg1 Hg 0.43600(11) 0.58526(9) 0.73942(9) 0.0659(4) Uani 1 1 d D . . . .
Au1 Au 0.59532(14) 0.42899(13) 0.73530(10) 0.0853(5) Uani 1 1 d D . . . .
C1A C 0.5500(8) 0.6961(8) 0.5902(7) 0.046(4) Uani 1 1 d G . . . .
C2A C 0.5126(9) 0.8057(9) 0.5471(9) 0.051(5) Uani 1 1 d G . . . .
H2AA H 0.435670 0.827631 0.580144 0.061 Uiso 1 1 calc R U . . .
C3A C 0.5878(12) 0.8832(7) 0.4558(9) 0.061(5) Uani 1 1 d G . . . .
H3AA H 0.562236 0.958104 0.426415 0.073 Uiso 1 1 calc R U . . .
C4A C 0.7003(11) 0.8511(7) 0.4075(8) 0.059(5) Uani 1 1 d G . . . .
H4AA H 0.751716 0.904072 0.345134 0.071 Uiso 1 1 calc R U . . .
C5A C 0.7377(8) 0.7415(6) 0.4506(5) 0.046(4) Uani 1 1 d G . . . .
C6A C 0.6625(7) 0.6640(6) 0.5419(5) 0.040(3) Uani 1 1 d G . . . .
N1A N 0.6999(9) 0.5544(6) 0.5849(8) 0.053(4) Uani 1 1 d G . . . .
C7A C 0.8124(10) 0.5223(8) 0.5367(9) 0.049(4) Uani 1 1 d G . . . .
H7AA H 0.837987 0.447392 0.566070 0.059 Uiso 1 1 calc R U . . .
C8A C 0.8876(8) 0.5998(10) 0.4453(9) 0.056(5) Uani 1 1 d G . . . .
H8AA H 0.964556 0.577861 0.412342 0.067 Uiso 1 1 calc R U . . .
C9A C 0.8503(8) 0.7094(9) 0.4023(8) 0.056(5) Uani 1 1 d G . . . .
H9AA H 0.901647 0.762367 0.339890 0.067 Uiso 1 1 calc R U . . .
C10A C 0.3272(9) 0.4678(6) 0.8862(7) 0.037(3) Uani 1 1 d G . . . .
C11A C 0.2161(9) 0.5041(7) 0.9333(9) 0.049(4) Uani 1 1 d G . . . .
H11A H 0.193449 0.579901 0.902963 0.059 Uiso 1 1 calc R U . . .
C12A C 0.1381(7) 0.4294(9) 1.0249(9) 0.051(5) Uani 1 1 d G . . . .
H12A H 0.062236 0.454235 1.057100 0.061 Uiso 1 1 calc R U . . .
C13A C 0.1713(7) 0.3185(9) 1.0693(7) 0.046(4) Uani 1 1 d G . . . .
H13A H 0.118006 0.267509 1.131917 0.055 Uiso 1 1 calc R U . . .
C14A C 0.2823(6) 0.2823(6) 1.0222(5) 0.036(3) Uani 1 1 d G . . . .
C15A C 0.3603(6) 0.3569(5) 0.9307(5) 0.034(3) Uani 1 1 d G . . . .
N2A N 0.4714(6) 0.3206(7) 0.8835(7) 0.046(4) Uani 1 1 d G . . . .
C16A C 0.5045(8) 0.2097(8) 0.9280(8) 0.045(4) Uani 1 1 d G . . . .
H16A H 0.580411 0.184933 0.895777 0.055 Uiso 1 1 calc R U . . .
C17A C 0.4266(10) 0.1351(6) 1.0195(8) 0.050(5) Uani 1 1 d G . . . .
H17A H 0.449201 0.059263 1.049914 0.060 Uiso 1 1 calc R U . . .
C18A C 0.3155(9) 0.1713(6) 1.0667(7) 0.049(5) Uani 1 1 d G . . . .
H18A H 0.262216 0.120317 1.129239 0.059 Uiso 1 1 calc R U . . .
Hg2 Hg 0.4502(15) 0.5839(14) 0.4704(13) 0.078(2) Uani 0.25 1 d D . P A 1
Au2 Au 0.558(2) 0.3952(14) 0.523(2) 0.0345(18) Uani 0.25 1 d D U P A 1
Hg2A Hg 0.5527(11) 0.3755(8) 0.5180(8) 0.078(2) Uani 0.25 1 d D . P B 2
Au2A Au 0.453(2) 0.5835(13) 0.482(2) 0.0345(18) Uani 0.25 1 d D . P B 2
C1B C 0.6010(7) 0.6621(9) 0.3370(10) 0.039(10) Uani 0.5 1 d G . P A 1
C2B C 0.6011(9) 0.7749(9) 0.2717(10) 0.044(4) Uani 1 1 d G . . . .
H2BA H 0.534114 0.820211 0.288044 0.053 Uiso 1 1 calc R U . A 1
C3B C 0.6992(10) 0.8212(7) 0.1824(9) 0.040(4) Uani 1 1 d G . . . .
H3BA H 0.699259 0.898293 0.137748 0.048 Uiso 1 1 calc R U . . .
C4B C 0.7972(9) 0.7549(7) 0.1584(8) 0.046(4) Uani 1 1 d G . . . .
H4BA H 0.864212 0.786577 0.097383 0.055 Uiso 1 1 calc R U . . .
C5B C 0.7971(6) 0.6421(6) 0.2237(6) 0.043(4) Uani 1 1 d G . . . .
C6B C 0.6990(7) 0.5957(7) 0.3130(7) 0.035(3) Uani 1 1 d G . . . .
N1B N 0.6988(10) 0.4830(7) 0.3783(10) 0.037(9) Uani 0.5 1 d G . P A 1
C7B C 0.7968(11) 0.4166(7) 0.3543(10) 0.049(5) Uani 1 1 d G . . . .
H7BA H 0.796741 0.339587 0.398939 0.059 Uiso 1 1 calc R U . A 1
C8B C 0.8949(9) 0.4630(8) 0.2650(10) 0.046(4) Uani 1 1 d G . . . .
H8BA H 0.961888 0.417665 0.248644 0.055 Uiso 1 1 calc R U . . .
C9B C 0.8950(7) 0.5758(8) 0.1997(8) 0.050(5) Uani 1 1 d G . . . .
H9BA H 0.962085 0.607462 0.138710 0.060 Uiso 1 1 calc R U . . .
C1BA C 0.703(4) 0.466(4) 0.377(4) 0.039(10) Uani 0.5 1 d . . P B 2
N1BA N 0.599(3) 0.665(3) 0.334(3) 0.037(9) Uani 0.5 1 d . . P B 2
Hg3 Hg 0.5991(10) 0.4472(15) 0.9729(14) 0.044(2) Uani 0.25 1 d D . P C 1
Au3 Au 0.4188(11) 0.5514(11) 1.0259(11) 0.081(2) Uani 0.25 1 d D . P C 1
Hg3A Hg 0.4361(13) 0.5412(17) 1.0189(16) 0.044(2) Uani 0.25 1 d . . P D 2
Au3A Au 0.6391(7) 0.4239(7) 0.9625(7) 0.081(2) Uani 0.25 1 d . . P D 2
C1C C 0.6625(13) 0.5970(9) 0.8313(12) 0.068(11) Uani 0.5 1 d G . P C 1
C2C C 0.7772(13) 0.5965(11) 0.7646(12) 0.062(5) Uani 1 1 d G . . . .
H2CA H 0.822059 0.529332 0.777190 0.075 Uiso 1 1 calc R U . C 1
C3C C 0.8262(11) 0.6943(13) 0.6794(11) 0.068(5) Uani 1 1 d G . . . .
H3CA H 0.904628 0.693984 0.633852 0.082 Uiso 1 1 calc R U . . .
C4C C 0.7606(11) 0.7926(11) 0.6610(9) 0.070(5) Uani 1 1 d G . . . .
H4CA H 0.794083 0.859439 0.602780 0.084 Uiso 1 1 calc R U . . .
C5C C 0.6458(11) 0.7931(8) 0.7277(7) 0.063(5) Uani 1 1 d G . . . .
C6C C 0.5968(11) 0.6953(8) 0.8128(8) 0.061(5) Uani 1 1 d G . . . .
N1C N 0.4821(12) 0.6957(11) 0.8795(11) 0.058(8) Uani 0.5 1 d G . P C 1
C7C C 0.4164(11) 0.7940(13) 0.8610(12) 0.072(7) Uani 1 1 d G . . . .
H7CA H 0.338015 0.794343 0.906620 0.086 Uiso 1 1 calc R U . C 1
C8C C 0.4655(13) 0.8918(10) 0.7759(12) 0.071(6) Uani 1 1 d G . . . .
H8CA H 0.420580 0.958998 0.763284 0.085 Uiso 1 1 calc R U . . .
C9C C 0.5802(13) 0.8914(8) 0.7092(10) 0.069(5) Uani 1 1 d G . . . .
H9CA H 0.613694 0.958200 0.651015 0.083 Uiso 1 1 calc R U . . .
C1CA C 0.488(6) 0.682(5) 0.899(6) 0.068(11) Uani 0.5 1 d . . P D 2
N1CA N 0.671(5) 0.593(3) 0.829(3) 0.058(8) Uani 0.5 1 d . . P D 2
S1S S 0.7238(5) 0.1703(4) 0.6508(4) 0.0540(14) Uani 1 1 d D U . . .
O1S O 0.6753(15) 0.0908(11) 0.7577(9) 0.069(5) Uani 1 1 d D U . . .
O2S O 0.7204(17) 0.2772(9) 0.6533(13) 0.089(5) Uani 1 1 d D U . . .
O3S O 0.6675(11) 0.1733(12) 0.5840(10) 0.060(4) Uani 1 1 d D U . . .
C1S C 0.8766(11) 0.1326(9) 0.5910(10) 0.063(3) Uani 1 1 d D U . . .
F1S F 0.8828(14) 0.0253(11) 0.5986(13) 0.079(4) Uani 1 1 d D U . . .
F2S F 0.9312(16) 0.1395(14) 0.6511(13) 0.091(5) Uani 1 1 d D U . . .
F3S F 0.9285(15) 0.1995(12) 0.4844(11) 0.086(5) Uani 1 1 d D U . . .
S2SA S 0.0867(12) 0.8738(11) 0.8600(10) 0.053(3) Uani 0.413(11) 1 d D U P E 1
O21A O -0.0300(15) 0.908(3) 0.884(3) 0.064(7) Uani 0.413(11) 1 d D U P E 1
O22A O 0.150(3) 0.959(2) 0.847(3) 0.057(6) Uani 0.413(11) 1 d D U P E 1
O23A O 0.098(3) 0.7740(18) 0.946(2) 0.066(8) Uani 0.413(11) 1 d D U P E 1
C2SA C 0.146(2) 0.853(2) 0.7398(13) 0.060(4) Uani 0.413(11) 1 d D U P E 1
F21A F 0.125(3) 0.946(2) 0.660(3) 0.062(6) Uani 0.413(11) 1 d D U P E 1
F22A F 0.091(2) 0.765(2) 0.754(3) 0.061(5) Uani 0.413(11) 1 d D U P E 1
F23A F 0.260(2) 0.830(3) 0.708(3) 0.064(6) Uani 0.413(11) 1 d D U P E 1
S2SB S 0.1648(8) 0.8224(8) 0.8177(8) 0.057(2) Uani 0.587(11) 1 d D U P E 2
O22B O 0.2601(17) 0.7651(18) 0.765(2) 0.072(6) Uani 0.587(11) 1 d D U P E 2
O23B O 0.096(2) 0.7477(15) 0.9205(14) 0.061(6) Uani 0.587(11) 1 d D U P E 2
O21B O 0.201(2) 0.9093(17) 0.830(2) 0.063(5) Uani 0.587(11) 1 d D U P E 2
C2SB C 0.0912(13) 0.8795(14) 0.7325(12) 0.060(3) Uani 0.587(11) 1 d D U P E 2
F21B F 0.1615(18) 0.9497(18) 0.6349(18) 0.065(5) Uani 0.587(11) 1 d D U P E 2
F22B F 0.061(2) 0.7961(16) 0.7165(18) 0.059(4) Uani 0.587(11) 1 d D U P E 2
F23B F -0.0049(18) 0.9374(18) 0.7727(18) 0.067(5) Uani 0.587(11) 1 d D U P E 2

loop_
_atom_site_aniso_label
_atom_site_aniso_U_11
_atom_site_aniso_U_22
_atom_site_aniso_U_33
_atom_site_aniso_U_23
_atom_site_aniso_U_13
_atom_site_aniso_U_12
Hg1 0.0909(9) 0.0606(6) 0.0451(6) -0.0110(4) -0.0251(5) -0.0205(5)
Au1 0.1026(11) 0.0995(10) 0.0499(6) -0.0269(6) -0.0082(6) -0.0430(8)
C1A 0.079(9) 0.031(7) 0.022(8) 0.000(6) -0.021(7) -0.003(7)
C2A 0.088(12) 0.037(8) 0.031(9) -0.008(6) -0.033(8) 0.006(7)
C3A 0.111(13) 0.040(9) 0.023(8) -0.001(6) -0.029(8) 0.002(8)
C4A 0.102(12) 0.043(8) 0.027(9) 0.001(7) -0.028(8) -0.014(8)
C5A 0.070(9) 0.041(7) 0.026(8) -0.003(6) -0.020(6) -0.017(6)
C6A 0.068(8) 0.038(6) 0.020(7) -0.006(5) -0.022(6) -0.014(5)
N1A 0.069(9) 0.039(7) 0.039(9) -0.011(6) -0.010(7) -0.011(6)
C7A 0.059(9) 0.042(8) 0.045(10) -0.014(7) -0.015(8) -0.015(7)
C8A 0.055(10) 0.067(10) 0.034(10) -0.011(8) -0.009(8) -0.016(7)
C9A 0.068(9) 0.066(9) 0.031(9) -0.009(8) -0.016(7) -0.021(8)
C10A 0.056(8) 0.027(6) 0.028(8) -0.007(5) -0.020(6) 0.003(6)
C11A 0.058(9) 0.055(9) 0.040(9) -0.022(7) -0.032(7) 0.027(7)
C12A 0.061(10) 0.058(9) 0.032(8) -0.037(7) -0.010(7) 0.032(7)
C13A 0.047(8) 0.052(8) 0.041(10) -0.022(7) -0.016(7) 0.005(7)
C14A 0.050(8) 0.037(6) 0.017(6) -0.008(5) -0.012(5) 0.004(5)
C15A 0.044(7) 0.031(6) 0.027(7) -0.009(5) -0.018(5) 0.003(5)
N2A 0.060(8) 0.033(6) 0.035(8) -0.017(6) -0.007(6) 0.010(6)
C16A 0.067(11) 0.038(7) 0.027(8) -0.013(6) -0.020(7) 0.015(7)
C17A 0.073(10) 0.033(8) 0.037(9) -0.007(6) -0.025(8) 0.012(7)
C18A 0.073(10) 0.035(7) 0.031(9) -0.006(6) -0.021(7) 0.006(7)
Hg2 0.125(5) 0.075(4) 0.043(3) -0.031(3) -0.028(3) -0.006(4)
Au2 0.033(4) 0.038(5) 0.035(3) -0.020(4) -0.006(2) -0.006(4)
Hg2A 0.125(5) 0.075(4) 0.043(3) -0.031(3) -0.028(3) -0.006(4)
Au2A 0.033(4) 0.038(5) 0.035(3) -0.020(4) -0.006(2) -0.006(4)
C1B 0.043(9) 0.034(6) 0.038(18) -0.015(7) -0.013(9) -0.001(6)
C2B 0.056(9) 0.033(6) 0.034(8) -0.015(5) -0.008(6) 0.002(6)
C3B 0.050(8) 0.036(7) 0.038(8) -0.016(6) -0.017(6) -0.002(6)
C4B 0.055(9) 0.044(7) 0.032(9) -0.019(6) -0.005(7) -0.001(6)
C5B 0.049(7) 0.048(7) 0.024(7) -0.014(6) -0.008(5) 0.002(6)
C6B 0.039(6) 0.040(6) 0.025(7) -0.011(5) -0.014(5) 0.003(5)
N1B 0.042(8) 0.034(6) 0.034(14) -0.014(6) -0.013(8) -0.002(6)
C7B 0.046(7) 0.038(8) 0.051(11) -0.011(7) -0.016(6) 0.008(6)
C8B 0.051(8) 0.053(8) 0.037(9) -0.024(7) -0.013(6) 0.001(7)
C9B 0.048(9) 0.052(8) 0.038(10) -0.025(7) 0.002(7) 0.001(7)
C1BA 0.043(9) 0.034(6) 0.038(18) -0.015(7) -0.013(9) -0.001(6)
N1BA 0.042(8) 0.034(6) 0.034(14) -0.014(6) -0.013(8) -0.002(6)
Hg3 0.064(7) 0.039(3) 0.038(3) -0.0147(17) -0.025(5) -0.004(5)
Au3 0.067(4) 0.072(4) 0.072(3) -0.006(2) -0.022(3) 0.013(3)
Hg3A 0.064(7) 0.039(3) 0.038(3) -0.0147(17) -0.025(5) -0.004(5)
Au3A 0.067(4) 0.072(4) 0.072(3) -0.006(2) -0.022(3) 0.013(3)
C1C 0.098(12) 0.048(11) 0.055(16) -0.010(11) -0.031(9) -0.012(9)
C2C 0.096(10) 0.068(10) 0.036(9) -0.012(8) -0.039(7) -0.014(8)
C3C 0.106(13) 0.077(11) 0.033(10) -0.011(8) -0.036(9) -0.024(8)
C4C 0.111(12) 0.065(10) 0.041(11) -0.008(9) -0.035(9) -0.031(9)
C5C 0.115(12) 0.050(7) 0.033(9) -0.005(7) -0.038(8) -0.021(7)
C6C 0.101(10) 0.047(7) 0.038(9) -0.004(7) -0.036(7) -0.010(7)
N1C 0.100(11) 0.050(9) 0.031(12) -0.006(9) -0.038(7) -0.007(8)
C7C 0.111(14) 0.047(8) 0.044(12) -0.018(8) -0.018(10) 0.001(8)
C8C 0.137(15) 0.040(8) 0.042(11) -0.017(7) -0.036(10) -0.010(9)
C9C 0.124(14) 0.046(9) 0.044(11) 0.000(8) -0.049(9) -0.017(9)
C1CA 0.098(12) 0.048(11) 0.055(16) -0.010(11) -0.031(9) -0.012(9)
N1CA 0.100(11) 0.050(9) 0.031(12) -0.006(9) -0.038(7) -0.007(8)
S1S 0.057(3) 0.040(2) 0.044(3) -0.010(2) -0.008(2) 0.003(2)
O1S 0.082(10) 0.055(8) 0.041(7) -0.003(7) -0.005(7) -0.014(8)
O2S 0.087(12) 0.045(7) 0.098(13) -0.021(8) -0.005(10) 0.000(7)
O3S 0.035(6) 0.070(9) 0.050(7) -0.020(7) -0.008(6) 0.031(6)
C1S 0.059(6) 0.057(6) 0.062(6) -0.020(6) -0.019(5) 0.006(6)
F1S 0.074(9) 0.065(7) 0.096(11) -0.035(7) -0.033(8) 0.016(7)
F2S 0.088(9) 0.100(11) 0.093(10) -0.040(9) -0.044(9) 0.011(9)
F3S 0.074(9) 0.082(9) 0.071(8) -0.010(7) -0.015(6) -0.002(8)
S2SA 0.058(5) 0.050(5) 0.050(5) -0.016(4) -0.019(4) -0.003(4)
O21A 0.057(10) 0.063(12) 0.057(12) -0.014(11) -0.017(9) -0.001(9)
O22A 0.062(10) 0.053(9) 0.048(10) -0.012(8) -0.019(9) -0.008(9)
O23A 0.073(11) 0.047(10) 0.052(9) -0.015(10) -0.007(9) 0.008(9)
C2SA 0.062(6) 0.056(6) 0.053(6) -0.017(5) -0.015(5) -0.002(5)
F21A 0.063(9) 0.063(8) 0.050(8) -0.015(7) -0.015(8) -0.007(8)
F22A 0.069(9) 0.061(8) 0.049(9) -0.020(7) -0.016(8) -0.004(8)
F23A 0.061(7) 0.061(11) 0.052(10) -0.021(9) -0.006(8) 0.002(8)
S2SB 0.061(5) 0.053(4) 0.051(4) -0.018(3) -0.018(4) 0.000(4)
O22B 0.065(9) 0.057(10) 0.066(10) -0.026(8) -0.005(8) 0.021(9)
O23B 0.067(10) 0.040(9) 0.055(9) -0.020(8) -0.008(8) 0.013(8)
O21B 0.072(10) 0.060(9) 0.048(10) -0.019(8) -0.015(8) -0.005(8)
C2SB 0.064(6) 0.056(6) 0.053(6) -0.016(5) -0.018(5) -0.004(5)
F21B 0.068(10) 0.063(9) 0.052(8) -0.014(7) -0.017(7) -0.008(8)
F22B 0.066(9) 0.062(8) 0.045(8) -0.018(7) -0.017(7) -0.008(7)
F23B 0.068(8) 0.062(8) 0.059(9) -0.018(7) -0.018(7) 0.002(7)

loop_
_atom_type_symbol
_atom_type_description
_atom_type_scat_dispersion_real
_atom_type_scat_dispersion_imag
_atom_type_scat_source
C C 0.0033 0.0016 'International Tables Vol C Tables 4.2.6.8 and 6.1.1.4'
H H 0.0000 0.0000 'International Tables Vol C Tables 4.2.6.8 and 6.1.1.4'
O O 0.0106 0.0060 'International Tables Vol C Tables 4.2.6.8 and 6.1.1.4'
F F 0.0171 0.0103 'International Tables Vol C Tables 4.2.6.8 and 6.1.1.4'
S S 0.1246 0.1234 'International Tables Vol C Tables 4.2.6.8 and 6.1.1.4'
Au Au -2.0133 8.8022 'International Tables Vol C Tables 4.2.6.8 and 6.1.1.4'
Hg Hg -2.3894 9.2266 'International Tables Vol C Tables 4.2.6.8 and 6.1.1.4'
N N 0.0061 0.0033 'International Tables Vol C Tables 4.2.6.8 and 6.1.1.4'

loop_
_geom_angle_atom_site_label_1
_geom_angle_atom_site_label_2
_geom_angle_atom_site_label_3
_geom_angle
_geom_angle_site_symmetry_1
_geom_angle_site_symmetry_3
_geom_angle_publ_flag
C10A Hg1 C1A 177.1(3) . . ?
C10A Hg1 Au1 88.0(2) . . ?
C1A Hg1 Au1 89.3(3) . . ?
C10A Hg1 Hg2A 122.4(3) . 2_666 ?
C1A Hg1 Hg2A 56.6(4) . 2_666 ?
Au1 Hg1 Hg2A 92.42(19) . 2_666 ?
N2A Au1 N1A 172.0(3) . . ?
N2A Au1 Hg1 86.7(2) . . ?
N1A Au1 Hg1 85.4(3) . . ?
N2A Au1 Hg2 105.6(4) . 2_666 ?
N1A Au1 Hg2 72.7(4) . 2_666 ?
Hg1 Au1 Hg2 86.9(3) . 2_666 ?
C2A C1A C6A 120.0 . . ?
C2A C1A Hg1 118.3(4) . . ?
C6A C1A Hg1 121.4(4) . . ?
C3A C2A C1A 120.0 . . ?
C3A C2A H2AA 120.0 . . ?
C1A C2A H2AA 120.0 . . ?
C2A C3A C4A 120.0 . . ?
C2A C3A H3AA 120.0 . . ?
C4A C3A H3AA 120.0 . . ?
C5A C4A C3A 120.0 . . ?
C5A C4A H4AA 120.0 . . ?
C3A C4A H4AA 120.0 . . ?
C4A C5A C6A 120.0 . . ?
C4A C5A C9A 120.0 . . ?
C6A C5A C9A 120.0 . . ?
C5A C6A N1A 120.0 . . ?
C5A C6A C1A 120.0 . . ?
N1A C6A C1A 120.0 . . ?
C7A N1A C6A 120.0 . . ?
C7A N1A Au1 116.2(4) . . ?
C6A N1A Au1 123.6(4) . . ?
N1A C7A C8A 120.0 . . ?
N1A C7A H7AA 120.0 . . ?
C8A C7A H7AA 120.0 . . ?
C9A C8A C7A 120.0 . . ?
C9A C8A H8AA 120.0 . . ?
C7A C8A H8AA 120.0 . . ?
C8A C9A C5A 120.0 . . ?
C8A C9A H9AA 120.0 . . ?
C5A C9A H9AA 120.0 . . ?
C11A C10A C15A 120.0 . . ?
C11A C10A Hg1 117.1(4) . . ?
C15A C10A Hg1 122.8(4) . . ?
C12A C11A C10A 120.0 . . ?
C12A C11A H11A 120.0 . . ?
C10A C11A H11A 120.0 . . ?
C11A C12A C13A 120.0 . . ?
C11A C12A H12A 120.0 . . ?
C13A C12A H12A 120.0 . . ?
C14A C13A C12A 120.0 . . ?
C14A C13A H13A 120.0 . . ?
C12A C13A H13A 120.0 . . ?
C13A C14A C15A 120.0 . . ?
C13A C14A C18A 120.0 . . ?
C15A C14A C18A 120.0 . . ?
N2A C15A C14A 120.0 . . ?
N2A C15A C10A 120.0 . . ?
C14A C15A C10A 120.0 . . ?
C15A N2A C16A 120.0 . . ?
C15A N2A Au1 122.4(4) . . ?
C16A N2A Au1 117.5(4) . . ?
C17A C16A N2A 120.0 . . ?
C17A C16A H16A 120.0 . . ?
N2A C16A H16A 120.0 . . ?
C18A C17A C16A 120.0 . . ?
C18A C17A H17A 120.0 . . ?
C16A C17A H17A 120.0 . . ?
C17A C18A C14A 120.0 . . ?
C17A C18A H18A 120.0 . . ?
C14A C18A H18A 120.0 . . ?
Au2 Hg2 N1B 78(6) 2_666 2_666 ?
C1B Hg2 N1B 170.7(12) . 2_666 ?
Au2 Hg2 Hg2 135(8) 2_666 2_666 ?
C1B Hg2 Hg2 92.5(10) . 2_666 ?
N1B Hg2 Hg2 88.5(12) 2_666 2_666 ?
Au2 Hg2 Au2 140(7) 2_666 . ?
C1B Hg2 Au2 91.8(8) . . ?
N1B Hg2 Au2 90.0(10) 2_666 . ?
Hg2 Hg2 Au2 5.0(10) 2_666 . ?
Au2 Hg2 Au1 121(8) 2_666 2_666 ?
C1B Hg2 Au1 80.3(6) . 2_666 ?
N1B Hg2 Au1 108.5(15) 2_666 2_666 ?
Hg2 Hg2 Au1 103.5(8) 2_666 2_666 ?
Au2 Hg2 Au1 98.6(9) . 2_666 ?
Hg2 Au2 N1B 93(6) 2_666 . ?
Hg2 Au2 C1B 77(5) 2_666 2_666 ?
N1B Au2 C1B 168.9(8) . 2_666 ?
Hg2 Au2 Hg2 40(7) 2_666 . ?
N1B Au2 Hg2 83.6(7) . . ?
C1B Au2 Hg2 85.4(8) 2_666 . ?
Hg2 Au2 Au2 36(6) 2_666 2_666 ?
N1B Au2 Au2 84.5(10) . 2_666 ?
C1B Au2 Au2 84.4(11) 2_666 2_666 ?
Hg2 Au2 Au2 4.1(8) . 2_666 ?
Au2A Hg2A C1BA 75(3) 2_666 . ?
Au2A Hg2A Au2A 26(5) 2_666 . ?
C1BA Hg2A Au2A 83.5(13) . . ?
Hg2A Au2A N1BA 80(3) 2_666 . ?
C1BA Au2A N1BA 169.9(16) 2_666 . ?
Hg2A Au2A Hg2A 154(5) 2_666 . ?
C1BA Au2A Hg2A 96.0(14) 2_666 . ?
N1BA Au2A Hg2A 94.1(11) . . ?
Au2A Au2A Hg2A 5.9(11) 2_666 . ?
C2B C1B C6B 120.0 . . ?
C2B C1B Hg2 121.8(6) . . ?
C6B C1B Hg2 118.2(6) . . ?
C2B C1B Au2 115.1(6) . 2_666 ?
C6B C1B Au2 124.9(6) . 2_666 ?
Hg2 C1B Au2 8.3(8) . 2_666 ?
N1BA C2B C3B 120.4(15) . . ?
C1B C2B C3B 120.0 . . ?
C1B C2B H2BA 120.0 . . ?
C3B C2B H2BA 120.0 . . ?
C2B C3B C4B 120.0 . . ?
C2B C3B H3BA 120.0 . . ?
C4B C3B H3BA 120.0 . . ?
C5B C4B C3B 120.0 . . ?
C5B C4B H4BA 120.0 . . ?
C3B C4B H4BA 120.0 . . ?
C4B C5B C6B 120.0 . . ?
C4B C5B C9B 120.0 . . ?
C6B C5B C9B 120.0 . . ?
N1B C6B C5B 120.0 . . ?
N1B C6B C1B 120.0 . . ?
C5B C6B C1B 120.0 . . ?
C5B C6B N1BA 118.9(15) . . ?
C5B C6B C1BA 116.8(18) . . ?
N1BA C6B C1BA 124(2) . . ?
C6B N1B C7B 120.0 . . ?
C6B N1B Au2 126.2(6) . . ?
C7B N1B Au2 113.8(6) . . ?
C6B N1B Hg2 119.2(6) . 2_666 ?
C7B N1B Hg2 120.4(6) . 2_666 ?
Au2 N1B Hg2 8.3(8) . 2_666 ?
C8B C7B N1B 120.0 . . ?
C8B C7B H7BA 120.0 . . ?
N1B C7B H7BA 120.0 . . ?
C7B C8B C9B 120.0 . . ?
C7B C8B H8BA 120.0 . . ?
C9B C8B H8BA 120.0 . . ?
C8B C9B C5B 120.0 . . ?
C8B C9B H9BA 120.0 . . ?
C5B C9B H9BA 120.0 . . ?
C7B C1BA C6B 118(3) . . ?
C7B C1BA Au2A 130(3) . 2_666 ?
C6B C1BA Au2A 110(2) . 2_666 ?
C7B C1BA Hg2A 120(3) . . ?
C6B C1BA Hg2A 122(3) . . ?
Au2A C1BA Hg2A 13.8(7) 2_666 . ?
C2B N1BA C6B 121(3) . . ?
C2B N1BA Hg2A 111(2) . 2_666 ?
C6B N1BA Hg2A 126(2) . 2_666 ?
C2B N1BA Au2A 124(2) . . ?
C6B N1BA Au2A 115(2) . . ?
Hg2A N1BA Au2A 13.9(7) 2_666 . ?
Au3 Hg3 N1C 76(6) 2_667 2_667 ?
C1C Hg3 N1C 174.2(8) . 2_667 ?
Au3 Hg3 Au3 38(6) 2_667 . ?
C1C Hg3 Au3 87.3(7) . . ?
N1C Hg3 Au3 86.9(10) 2_667 . ?
Au3 Hg3 Hg3 35(6) 2_667 2_667 ?
C1C Hg3 Hg3 88.2(9) . 2_667 ?
N1C Hg3 Hg3 86.0(11) 2_667 2_667 ?
Au3 Hg3 Hg3 3.0(5) . 2_667 ?
Hg3 Au3 N1C 98(6) 2_667 . ?
Hg3 Au3 C1C 76(6) 2_667 2_667 ?
N1C Au3 C1C 172.9(7) . 2_667 ?
Hg3 Au3 Au3 139(7) 2_667 2_667 ?
N1C Au3 Au3 92.4(9) . 2_667 ?
C1C Au3 Au3 90.6(8) 2_667 2_667 ?
Hg3 Au3 Hg3 142(6) 2_667 . ?
N1C Au3 Hg3 91.5(7) . . ?
C1C Au3 Hg3 91.8(7) 2_667 . ?
Au3 Au3 Hg3 3.4(6) 2_667 . ?
Au3A Hg3A C1CA 87(3) 2_667 . ?
Hg3A Hg3A C1CA 98(3) 2_667 . ?
Au3A Hg3A N1CA 76.4(19) 2_667 2_667 ?
Hg3A Hg3A N1CA 98.8(19) 2_667 2_667 ?
C1CA Hg3A N1CA 163(3) . 2_667 ?
Au3A Hg3A Au3A 173.2(18) 2_667 . ?
Hg3A Hg3A Au3A 3.6(10) 2_667 . ?
C1CA Hg3A Au3A 96(2) . . ?
N1CA Hg3A Au3A 100.5(14) 2_667 . ?
Hg3A Au3A N1CA 79(2) 2_667 . ?
C1CA Au3A N1CA 145(2) 2_667 . ?
Hg3A Au3A Hg3A 6.8(18) 2_667 . ?
C1CA Au3A Hg3A 69.2(19) 2_667 . ?
N1CA Au3A Hg3A 75.8(14) . . ?
C2C C1C C6C 120.0 . . ?
C2C C1C Hg3 117.3(6) . . ?
C6C C1C Hg3 122.2(6) . . ?
C2C C1C Au3 122.2(6) . 2_667 ?
C6C C1C Au3 117.7(6) . 2_667 ?
Hg3 C1C Au3 5.7(5) . 2_667 ?
N1CA C2C C3C 122.3(19) . . ?
C1C C2C C3C 120.0 . . ?
C1C C2C H2CA 120.0 . . ?
C3C C2C H2CA 120.0 . . ?
C2C C3C C4C 120.0 . . ?
C2C C3C H3CA 120.0 . . ?
C4C C3C H3CA 120.0 . . ?
C3C C4C C5C 120.0 . . ?
C3C C4C H4CA 120.0 . . ?
C5C C4C H4CA 120.0 . . ?
C6C C5C C4C 120.0 . . ?
C6C C5C C9C 120.0 . . ?
C4C C5C C9C 120.0 . . ?
N1C C6C C5C 120.0 . . ?
N1C C6C C1C 120.0 . . ?
C5C C6C C1C 120.0 . . ?
C5C C6C C1CA 128(3) . . ?
C5C C6C N1CA 118(2) . . ?
C1CA C6C N1CA 113(3) . . ?
C6C N1C C7C 120.0 . . ?
C6C N1C Au3 118.2(7) . . ?
C7C N1C Au3 120.9(7) . . ?
C6C N1C Hg3 123.2(7) . 2_667 ?
C7C N1C Hg3 116.4(7) . 2_667 ?
Au3 N1C Hg3 5.7(5) . 2_667 ?
C8C C7C N1C 120.0 . . ?
C8C C7C C1CA 123(3) . . ?
C8C C7C H7CA 120.0 . . ?
N1C C7C H7CA 120.0 . . ?
C7C C8C C9C 120.0 . . ?
C7C C8C H8CA 120.0 . . ?
C9C C8C H8CA 120.0 . . ?
C8C C9C C5C 120.0 . . ?
C8C C9C H9CA 120.0 . . ?
C5C C9C H9CA 120.0 . . ?
C6C C1CA C7C 106(4) . . ?
C6C C1CA Hg3A 124(4) . . ?
C7C C1CA Hg3A 129(4) . . ?
C6C C1CA Au3A 150(4) . 2_667 ?
C7C C1CA Au3A 102(4) . 2_667 ?
C2C N1CA C6C 120(3) . . ?
C2C N1CA Au3A 109(3) . . ?
C6C N1CA Au3A 131(3) . . ?
C2C N1CA Hg3A 133(3) . 2_667 ?
C6C N1CA Hg3A 106(3) . 2_667 ?
O3S S1S O1S 110.9(5) . . ?
O3S S1S O2S 110.6(5) . . ?
O1S S1S O2S 110.6(5) . . ?
O3S S1S C1S 109.3(7) . . ?
O1S S1S C1S 109.0(9) . . ?
O2S S1S C1S 106.4(9) . . ?
F1S C1S F3S 109.2(5) . . ?
F1S C1S F2S 109.3(5) . . ?
F3S C1S F2S 109.2(5) . . ?
F1S C1S S1S 107.6(9) . . ?
F3S C1S S1S 113.2(10) . . ?
F2S C1S S1S 108.3(10) . . ?
O23A S2SA O22A 110.0(5) . . ?
O23A S2SA O21A 110.0(5) . . ?
O22A S2SA O21A 109.9(5) . . ?
O23A S2SA C2SA 109.3(19) . . ?
O22A S2SA C2SA 106.2(19) . . ?
O21A S2SA C2SA 111.4(19) . . ?
F23A C2SA F22A 108.9(5) . . ?
F23A C2SA F21A 109.0(5) . . ?
F22A C2SA F21A 109.0(6) . . ?
F23A C2SA S2SA 114(2) . . ?
F22A C2SA S2SA 107.0(19) . . ?
F21A C2SA S2SA 109(2) . . ?
O23B S2SB O22B 110.5(5) . . ?
O23B S2SB O21B 110.6(5) . . ?
O22B S2SB O21B 110.5(5) . . ?
O23B S2SB C2SB 110.7(14) . . ?
O22B S2SB C2SB 105.6(15) . . ?
O21B S2SB C2SB 108.8(14) . . ?
F22B C2SB F21B 109.1(5) . . ?
F22B C2SB F23B 109.1(5) . . ?
F21B C2SB F23B 109.1(5) . . ?
F22B C2SB S2SB 108.7(14) . . ?
F21B C2SB S2SB 108.1(15) . . ?
F23B C2SB S2SB 112.7(15) . . ?

loop_
_geom_bond_atom_site_label_1
_geom_bond_atom_site_label_2
_geom_bond_distance
_geom_bond_site_symmetry_2
_geom_bond_publ_flag
Hg1 C10A 2.127(8) . ?
Hg1 C1A 2.132(8) . ?
Hg1 Au1 2.606(2) . ?
Hg1 Hg2A 3.484(10) 2_666 ?
Au1 N2A 2.168(7) . ?
Au1 N1A 2.176(8) . ?
Au1 Hg2 3.334(15) 2_666 ?
C1A C2A 1.3900 . ?
C1A C6A 1.3900 . ?
C2A C3A 1.3900 . ?
C2A H2AA 0.9500 . ?
C3A C4A 1.3900 . ?
C3A H3AA 0.9500 . ?
C4A C5A 1.3900 . ?
C4A H4AA 0.9500 . ?
C5A C6A 1.3900 . ?
C5A C9A 1.3900 . ?
C6A N1A 1.3900 . ?
N1A C7A 1.3900 . ?
C7A C8A 1.3900 . ?
C7A H7AA 0.9500 . ?
C8A C9A 1.3900 . ?
C8A H8AA 0.9500 . ?
C9A H9AA 0.9500 . ?
C10A C11A 1.3900 . ?
C10A C15A 1.3900 . ?
C11A C12A 1.3900 . ?
C11A H11A 0.9500 . ?
C12A C13A 1.3900 . ?
C12A H12A 0.9500 . ?
C13A C14A 1.3900 . ?
C13A H13A 0.9500 . ?
C14A C15A 1.3900 . ?
C14A C18A 1.3900 . ?
C15A N2A 1.3900 . ?
N2A C16A 1.3900 . ?
C16A C17A 1.3900 . ?
C16A H16A 0.9500 . ?
C17A C18A 1.3900 . ?
C17A H17A 0.9500 . ?
C18A H18A 0.9500 . ?
Hg2 Au2 0.32(3) 2_666 ?
Hg2 C1B 2.141(19) . ?
Hg2 N1B 2.198(19) 2_666 ?
Hg2 Hg2 2.34(3) 2_666 ?
Hg2 Au2 2.577(13) . ?
Au2 N1B 2.16(3) . ?
Au2 C1B 2.19(3) 2_666 ?
Au2 Au2 2.83(3) 2_666 ?
Hg2A Au2A 0.53(2) 2_666 ?
Hg2A C1BA 2.22(5) . ?
Hg2A Au2A 2.723(12) . ?
Hg2A Hg2A 3.207(19) 2_666 ?
Au2A C1BA 2.15(5) 2_666 ?
Au2A N1BA 2.20(4) . ?
Au2A Au2A 2.26(2) 2_666 ?
C1B C2B 1.3900 . ?
C1B C6B 1.3900 . ?
C2B N1BA 1.35(4) . ?
C2B C3B 1.3900 . ?
C2B H2BA 0.9500 . ?
C3B C4B 1.3900 . ?
C3B H3BA 0.9500 . ?
C4B C5B 1.3900 . ?
C4B H4BA 0.9500 . ?
C5B C6B 1.3900 . ?
C5B C9B 1.3900 . ?
C6B N1B 1.3900 . ?
C6B N1BA 1.42(4) . ?
C6B C1BA 1.57(5) . ?
N1B C7B 1.3900 . ?
C7B C1BA 1.24(5) . ?
C7B C8B 1.3900 . ?
C7B H7BA 0.9500 . ?
C8B C9B 1.3900 . ?
C8B H8BA 0.9500 . ?
C9B H9BA 0.9500 . ?
Hg3 Au3 0.221(19) 2_667 ?
Hg3 C1C 2.16(2) . ?
Hg3 N1C 2.19(2) 2_667 ?
Hg3 Au3 2.452(15) . ?
Hg3 Hg3 2.63(2) 2_667 ?
Au3 N1C 2.145(18) . ?
Au3 C1C 2.200(18) 2_667 ?
Au3 Au3 2.28(2) 2_667 ?
Hg3A Au3A 0.966(18) 2_667 ?
Hg3A Hg3A 1.80(3) 2_667 ?
Hg3A C1CA 1.94(6) . ?
Hg3A N1CA 2.26(5) 2_667 ?
Hg3A Au3A 2.753(13) . ?
Au3A C1CA 2.12(7) 2_667 ?
Au3A N1CA 2.23(4) . ?
C1C C2C 1.3900 . ?
C1C C6C 1.3900 . ?
C2C N1CA 1.29(6) . ?
C2C C3C 1.3900 . ?
C2C H2CA 0.9500 . ?
C3C C4C 1.3900 . ?
C3C H3CA 0.9500 . ?
C4C C5C 1.3900 . ?
C4C H4CA 0.9500 . ?
C5C C6C 1.3900 . ?
C5C C9C 1.3900 . ?
C6C N1C 1.3900 . ?
C6C C1CA 1.42(7) . ?
C6C N1CA 1.49(5) . ?
N1C C7C 1.3900 . ?
C7C C8C 1.3900 . ?
C7C C1CA 1.60(7) . ?
C7C H7CA 0.9500 . ?
C8C C9C 1.3900 . ?
C8C H8CA 0.9500 . ?
C9C H9CA 0.9500 . ?
S1S O3S 1.411(9) . ?
S1S O1S 1.412(9) . ?
S1S O2S 1.414(9) . ?
S1S C1S 1.851(14) . ?
C1S F1S 1.360(9) . ?
C1S F3S 1.360(9) . ?
C1S F2S 1.361(9) . ?
S2SA O23A 1.417(9) . ?
S2SA O22A 1.417(10) . ?
S2SA O21A 1.417(10) . ?
S2SA C2SA 1.704(5) . ?
C2SA F23A 1.362(9) . ?
C2SA F22A 1.362(9) . ?
C2SA F21A 1.362(9) . ?
S2SB O23B 1.413(9) . ?
S2SB O22B 1.414(9) . ?
S2SB O21B 1.414(9) . ?
S2SB C2SB 1.703(5) . ?
C2SB F22B 1.361(9) . ?
C2SB F21B 1.361(9) . ?
C2SB F23B 1.362(9) . ?

loop_
_geom_torsion_atom_site_label_1
_geom_torsion_atom_site_label_2
_geom_torsion_atom_site_label_3
_geom_torsion_atom_site_label_4
_geom_torsion
_geom_torsion_site_symmetry_1
_geom_torsion_site_symmetry_2
_geom_torsion_site_symmetry_3
_geom_torsion_site_symmetry_4
_geom_torsion_publ_flag
C6A C1A C2A C3A 0.0 . . . . ?
Hg1 C1A C2A C3A 173.9(7) . . . . ?
C1A C2A C3A C4A 0.0 . . . . ?
C2A C3A C4A C5A 0.0 . . . . ?
C3A C4A C5A C6A 0.0 . . . . ?
C3A C4A C5A C9A 180.0 . . . . ?
C4A C5A C6A N1A 180.0 . . . . ?
C9A C5A C6A N1A 0.0 . . . . ?
C4A C5A C6A C1A 0.0 . . . . ?
C9A C5A C6A C1A 180.0 . . . . ?
C2A C1A C6A C5A 0.0 . . . . ?
Hg1 C1A C6A C5A -173.7(7) . . . . ?
C2A C1A C6A N1A 180.0 . . . . ?
Hg1 C1A C6A N1A 6.3(7) . . . . ?
C5A C6A N1A C7A 0.0 . . . . ?
C1A C6A N1A C7A 180.0 . . . . ?
C5A C6A N1A Au1 174.5(7) . . . . ?
C1A C6A N1A Au1 -5.5(7) . . . . ?
C6A N1A C7A C8A 0.0 . . . . ?
Au1 N1A C7A C8A -174.9(7) . . . . ?
N1A C7A C8A C9A 0.0 . . . . ?
C7A C8A C9A C5A 0.0 . . . . ?
C4A C5A C9A C8A 180.0 . . . . ?
C6A C5A C9A C8A 0.0 . . . . ?
C15A C10A C11A C12A 0.0 . . . . ?
Hg1 C10A C11A C12A 175.4(7) . . . . ?
C10A C11A C12A C13A 0.0 . . . . ?
C11A C12A C13A C14A 0.0 . . . . ?
C12A C13A C14A C15A 0.0 . . . . ?
C12A C13A C14A C18A 180.0 . . . . ?
C13A C14A C15A N2A 180.0 . . . . ?
C18A C14A C15A N2A 0.0 . . . . ?
C13A C14A C15A C10A 0.0 . . . . ?
C18A C14A C15A C10A 180.0 . . . . ?
C11A C10A C15A N2A 180.0 . . . . ?
Hg1 C10A C15A N2A 4.9(7) . . . . ?
C11A C10A C15A C14A 0.0 . . . . ?
Hg1 C10A C15A C14A -175.1(7) . . . . ?
C14A C15A N2A C16A 0.0 . . . . ?
C10A C15A N2A C16A 180.0 . . . . ?
C14A C15A N2A Au1 176.3(7) . . . . ?
C10A C15A N2A Au1 -3.7(7) . . . . ?
C15A N2A C16A C17A 0.0 . . . . ?
Au1 N2A C16A C17A -176.5(6) . . . . ?
N2A C16A C17A C18A 0.0 . . . . ?
C16A C17A C18A C14A 0.0 . . . . ?
C13A C14A C18A C17A 180.0 . . . . ?
C15A C14A C18A C17A 0.0 . . . . ?
C6B C1B C2B C3B 0.0 . . . . ?
Hg2 C1B C2B C3B -176.7(12) . . . . ?
Au2 C1B C2B C3B 177.7(15) 2_666 . . . ?
N1BA C2B C3B C4B -2(2) . . . . ?
C1B C2B C3B C4B 0.0 . . . . ?
C2B C3B C4B C5B 0.0 . . . . ?
C3B C4B C5B C6B 0.0 . . . . ?
C3B C4B C5B C9B 180.0 . . . . ?
C4B C5B C6B N1B 180.0 . . . . ?
C9B C5B C6B N1B 0.0 . . . . ?
C4B C5B C6B C1B 0.0 . . . . ?
C9B C5B C6B C1B 180.0 . . . . ?
C4B C5B C6B N1BA 1(2) . . . . ?
C9B C5B C6B N1BA -179(2) . . . . ?
C4B C5B C6B C1BA 175(3) . . . . ?
C9B C5B C6B C1BA -5(3) . . . . ?
C2B C1B C6B N1B 180.0 . . . . ?
Hg2 C1B C6B N1B -3.2(11) . . . . ?
Au2 C1B C6B N1B 2.5(16) 2_666 . . . ?
C2B C1B C6B C5B 0.0 . . . . ?
Hg2 C1B C6B C5B 176.8(11) . . . . ?
Au2 C1B C6B C5B -177.5(16) 2_666 . . . ?
C5B C6B N1B C7B 0.0 . . . . ?
C1B C6B N1B C7B 180.0 . . . . ?
C5B C6B N1B Au2 178.2(17) . . . . ?
C1B C6B N1B Au2 -1.8(17) . . . . ?
C5B C6B N1B Hg2 172.9(11) . . . 2_666 ?
C1B C6B N1B Hg2 -7.1(11) . . . 2_666 ?
C6B N1B C7B C8B 0.0 . . . . ?
Au2 N1B C7B C8B -178.4(15) . . . . ?
Hg2 N1B C7B C8B -172.8(11) 2_666 . . . ?
C1BA C7B C8B C9B 6(4) . . . . ?
N1B C7B C8B C9B 0.0 . . . . ?
C7B C8B C9B C5B 0.0 . . . . ?
C4B C5B C9B C8B 180.0 . . . . ?
C6B C5B C9B C8B 0.0 . . . . ?
C8B C7B C1BA C6B -11(6) . . . . ?
C8B C7B C1BA Au2A -173(3) . . . 2_666 ?
C8B C7B C1BA Hg2A 176.5(13) . . . . ?
C5B C6B C1BA C7B 10(6) . . . . ?
N1BA C6B C1BA C7B -176(3) . . . . ?
C5B C6B C1BA Au2A 175.7(16) . . . 2_666 ?
N1BA C6B C1BA Au2A -11(5) . . . 2_666 ?
C5B C6B C1BA Hg2A -177.6(19) . . . . ?
N1BA C6B C1BA Hg2A -4(5) . . . . ?
C3B C2B N1BA C6B 3(5) . . . . ?
C3B C2B N1BA Hg2A 169.6(9) . . . 2_666 ?
C3B C2B N1BA Au2A 176.6(17) . . . . ?
C5B C6B N1BA C2B -3(5) . . . . ?
C1BA C6B N1BA C2B -176(3) . . . . ?
C5B C6B N1BA Hg2A -167.3(15) . . . 2_666 ?
C1BA C6B N1BA Hg2A 19(5) . . . 2_666 ?
C5B C6B N1BA Au2A -177.0(14) . . . . ?
C1BA C6B N1BA Au2A 10(5) . . . . ?
C6C C1C C2C C3C 0.0 . . . . ?
Hg3 C1C C2C C3C -172.6(12) . . . . ?
Au3 C1C C2C C3C -176.0(12) 2_667 . . . ?
N1CA C2C C3C C4C 0(3) . . . . ?
C1C C2C C3C C4C 0.0 . . . . ?
C2C C3C C4C C5C 0.0 . . . . ?
C3C C4C C5C C6C 0.0 . . . . ?
C3C C4C C5C C9C 180.0 . . . . ?
C4C C5C C6C N1C 180.0 . . . . ?
C9C C5C C6C N1C 0.0 . . . . ?
C4C C5C C6C C1C 0.0 . . . . ?
C9C C5C C6C C1C 180.0 . . . . ?
C4C C5C C6C C1CA 169(4) . . . . ?
C9C C5C C6C C1CA -11(4) . . . . ?
C4C C5C C6C N1CA 0(2) . . . . ?
C9C C5C C6C N1CA -180(2) . . . . ?
C2C C1C C6C N1C 180.0 . . . . ?
Hg3 C1C C6C N1C -7.8(13) . . . . ?
Au3 C1C C6C N1C -3.9(12) 2_667 . . . ?
C2C C1C C6C C5C 0.0 . . . . ?
Hg3 C1C C6C C5C 172.2(13) . . . . ?
Au3 C1C C6C C5C 176.1(12) 2_667 . . . ?
C5C C6C N1C C7C 0.0 . . . . ?
C1C C6C N1C C7C 180.0 . . . . ?
C5C C6C N1C Au3 -169.2(12) . . . . ?
C1C C6C N1C Au3 10.8(12) . . . . ?
C5C C6C N1C Hg3 -172.5(13) . . . 2_667 ?
C1C C6C N1C Hg3 7.5(13) . . . 2_667 ?
C6C N1C C7C C8C 0.0 . . . . ?
Au3 N1C C7C C8C 168.9(12) . . . . ?
Hg3 N1C C7C C8C 172.9(12) 2_667 . . . ?
N1C C7C C8C C9C 0.0 . . . . ?
C1CA C7C C8C C9C 9(3) . . . . ?
C7C C8C C9C C5C 0.0 . . . . ?
C6C C5C C9C C8C 0.0 . . . . ?
C4C C5C C9C C8C 180.0 . . . . ?
C5C C6C C1CA C7C 17(6) . . . . ?
N1CA C6C C1CA C7C -173(3) . . . . ?
C5C C6C C1CA Hg3A -175(2) . . . . ?
N1CA C6C C1CA Hg3A -5(6) . . . . ?
C5C C6C C1CA Au3A 174(7) . . . 2_667 ?
N1CA C6C C1CA Au3A -16(11) . . . 2_667 ?
C8C C7C C1CA C6C -16(6) . . . . ?
C8C C7C C1CA Hg3A 177(3) . . . . ?
C8C C7C C1CA Au3A 175.5(10) . . . 2_667 ?
C3C C2C N1CA C6C 0(5) . . . . ?
C3C C2C N1CA Au3A -173.5(9) . . . . ?
C3C C2C N1CA Hg3A -174(2) . . . 2_667 ?
C5C C6C N1CA C2C 0(5) . . . . ?
C1CA C6C N1CA C2C -171(4) . . . . ?
C5C C6C N1CA Au3A 172(2) . . . . ?
C1CA C6C N1CA Au3A 1(5) . . . . ?
C5C C6C N1CA Hg3A 175.5(10) . . . 2_667 ?
C1CA C6C N1CA Hg3A 5(4) . . . 2_667 ?
O3S S1S C1S F1S -67.1(9) . . . . ?
O1S S1S C1S F1S 54.2(10) . . . . ?
O2S S1S C1S F1S 173.5(9) . . . . ?
O3S S1S C1S F3S 53.7(10) . . . . ?
O1S S1S C1S F3S 174.9(9) . . . . ?
O2S S1S C1S F3S -65.8(10) . . . . ?
O3S S1S C1S F2S 174.9(9) . . . . ?
O1S S1S C1S F2S -63.8(9) . . . . ?
O2S S1S C1S F2S 55.4(9) . . . . ?
O23A S2SA C2SA F23A -63.9(19) . . . . ?
O22A S2SA C2SA F23A 54.8(19) . . . . ?
O21A S2SA C2SA F23A 174.5(18) . . . . ?
O23A S2SA C2SA F22A 57(2) . . . . ?
O22A S2SA C2SA F22A 175.5(18) . . . . ?
O21A S2SA C2SA F22A -65(2) . . . . ?
O23A S2SA C2SA F21A 174.3(18) . . . . ?
O22A S2SA C2SA F21A -67.0(19) . . . . ?
O21A S2SA C2SA F21A 53(2) . . . . ?
O23B S2SB C2SB F22B -61.2(14) . . . . ?
O22B S2SB C2SB F22B 58.4(14) . . . . ?
O21B S2SB C2SB F22B 177.1(13) . . . . ?
O23B S2SB C2SB F21B -179.5(12) . . . . ?
O22B S2SB C2SB F21B -59.9(13) . . . . ?
O21B S2SB C2SB F21B 58.8(14) . . . . ?
O23B S2SB C2SB F23B 59.8(14) . . . . ?
O22B S2SB C2SB F23B 179.5(13) . . . . ?
O21B S2SB C2SB F23B -61.9(15) . . . . ?
